data_7157778
loop_
_publ_author_name
'Thaima, Thanphat'
'Yazici, Arife'
'Auranwiwat, Chiramet'
'Willis, Anthony C.'
'Wille, Uta'
'Limtharakul, Thunwadee'
'Pyne, Stephen G.'

_publ_section_title
;
 Synthesis of spirocyclic heterocycles from \a,\b-unsaturated
 <i>N</i>-acyliminium ions.
;
_journal_issue 1
_journal_name_full 'Organic &amp; biomolecular chemistry'
_journal_page_first 259
_journal_page_last 272
_journal_paper_doi 10.1039/d0ob02075c
_journal_volume 19
_journal_year 2021
_chemical_absolute_configuration ad
_chemical_compound_source ' from U of Wollongong '
_chemical_formula_moiety 'C23 H35 Cl F N O2 Si'
_chemical_formula_sum 'C23 H35 Cl F N O2 Si'
_chemical_formula_weight 440.07
_space_group_IT_number 4
_space_group_name_Hall 'P 2yb'
_space_group_name_H-M_alt 'P 1 21 1'
_symmetry_cell_setting monoclinic
_symmetry_space_group_name_Hall 'P 2yb'
_symmetry_space_group_name_H-M 'P 1 21 1'
_atom_sites_solution_hydrogens difmap
_atom_sites_solution_primary direct
_audit_creation_date 18-08-07
_audit_creation_method CRYSTALS_ver_14.40
_audit_update_record
;
2020-06-18 deposited with the CCDC.	2020-11-11 downloaded from the CCDC.
;
_cell_angle_alpha 90
_cell_angle_beta 90.9742(14)
_cell_angle_gamma 90
_cell_formula_units_Z 2
_cell_length_a 7.7020(1)
_cell_length_b 11.2053(2)
_cell_length_c 14.0796(2)
_cell_measurement_reflns_used 11825
_cell_measurement_temperature 150
_cell_measurement_theta_max 74
_cell_measurement_theta_min 5
_cell_volume 1214.94(3)
_computing_cell_refinement 'CrysAlisPro 1.171.39.46 (Rigaku OD, 2018)'
_computing_data_collection 'CrysAlisPro 1.171.39.46 (Rigaku OD, 2018)'
_computing_data_reduction 'CrysAlisPro 1.171.39.46 (Rigaku OD, 2018)'
_computing_molecular_graphics 'PLATON (Spek, 2008)'
_computing_publication_material 'CRYSTALS (Betteridge et al., 2003)'
_computing_structure_refinement 'CRYSTALS (Betteridge et al., 2003)'
_computing_structure_solution 'SIR92 (Altomare et al., 1994)'
_diffrn_ambient_environment N~2~
_diffrn_ambient_temperature 150
_diffrn_detector 'CCD plate'
_diffrn_detector_type EosS2
_diffrn_measured_fraction_theta_full 0.998
_diffrn_measured_fraction_theta_max 0.998
_diffrn_measurement_device 'four-circle diffractometer'
_diffrn_measurement_device_type 'SuperNova, Dual, Cu at zero, EosS2'
_diffrn_measurement_method '\w scans'
_diffrn_radiation_monochromator mirror
_diffrn_radiation_probe x-ray
_diffrn_radiation_type 'Cu K\a'
_diffrn_radiation_wavelength 1.54184
_diffrn_reflns_av_R_equivalents 0.049
_diffrn_reflns_av_sigmaI/netI 0.0572
_diffrn_reflns_limit_h_max 7
_diffrn_reflns_limit_h_min -9
_diffrn_reflns_limit_k_max 13
_diffrn_reflns_limit_k_min -13
_diffrn_reflns_limit_l_max 17
_diffrn_reflns_limit_l_min -17
_diffrn_reflns_number 24240
_diffrn_reflns_theta_full 73.913
_diffrn_reflns_theta_max 73.913
_diffrn_reflns_theta_min 5.045
_diffrn_source 'micro-focus sealed X-ray tube'
_diffrn_source_type 'SuperNova (Cu) X-ray Source'
_diffrn_standards_number 0
_exptl_absorpt_coefficient_mu 2.071
_exptl_absorpt_correction_T_max 0.87
_exptl_absorpt_correction_T_min 0.60
_exptl_absorpt_correction_type multi-scan
_exptl_absorpt_process_details
;
CrysAlisPro 1.171.39.46 (Rigaku Oxford Diffraction, 2018)
Empirical absorption correction using spherical harmonics,
 implemented in SCALE3 ABSPACK scaling algorithm.
;
_exptl_crystal_colour colourless
_exptl_crystal_density_diffrn 1.203
_exptl_crystal_density_method 'not measured'
_exptl_crystal_description prism
_exptl_crystal_F_000 472
_exptl_crystal_size_max 0.428
_exptl_crystal_size_mid 0.106
_exptl_crystal_size_min 0.067
_refine_diff_density_max 0.48
_refine_diff_density_min -0.51
_refine_ls_abs_structure_details 'Flack (1983), 2302 Friedel-pairs'
_refine_ls_abs_structure_Flack -0.008(19)
_refine_ls_extinction_method None
_refine_ls_goodness_of_fit_ref 1.0009
_refine_ls_hydrogen_treatment constr
_refine_ls_matrix_type full
_refine_ls_number_parameters 263
_refine_ls_number_reflns 4893
_refine_ls_number_restraints 1
_refine_ls_R_factor_all 0.0524
_refine_ls_R_factor_gt 0.0512
_refine_ls_shift/su_max 0.0010805
_refine_ls_shift/su_mean 0.0000639
_refine_ls_structure_factor_coef Fsqd
_refine_ls_weighting_details
;
 Method= Modified Sheldrick 
 w=1/[\s^2^(F^2^) + ( 0.09P)^2^ + 0.49P] 
 ,where P=(max(Fo^2^,0) + 2Fc^2^)/3 
;
_refine_ls_weighting_scheme calc
_refine_ls_wR_factor_all 0.1395
_refine_ls_wR_factor_gt 0.1380
_refine_ls_wR_factor_ref 0.1395
_reflns_limit_h_max 9
_reflns_limit_h_min -9
_reflns_limit_k_max 13
_reflns_limit_k_min -13
_reflns_limit_l_max 17
_reflns_limit_l_min 0
_reflns_number_gt 4737
_reflns_number_total 4893
_reflns_threshold_expression I>2.0\s(I)
_oxford_diffrn_Wilson_B_factor 3.28
_oxford_diffrn_Wilson_scale 0.01
_oxford_refine_ls_r_factor_ref 0.0524
_oxford_refine_ls_scale 9.6(4)
_oxford_reflns_number_all 4893
_oxford_reflns_threshold_expression_ref I>-10.0\s(I)
_oxford_structure_analysis_title 'Z:\pyn1811SNQ\Tony_pyn1811SNQ_da At 15:17 on'
_cod_data_source_file d0ob02075c2.cif
_cod_data_source_block pyn1811SNQ
_cod_depositor_comments 'Adding full bibliography for 7157774--7157779.cif.'
_cod_original_sg_symbol_H-M 'P 1 21 1 '
_cod_database_code 7157778
_oxdiff_exptl_absorpt_empirical_details
;
Empirical correction (ABSPACK) includes:
- Absorption correction using spherical harmonics
- Frame scaling
- Detector area scaling
;

loop_
_symmetry_equiv_pos_as_xyz
x,y,z
-x,y+1/2,-z

loop_
_atom_site_label
_atom_site_type_symbol
_atom_site_fract_x
_atom_site_fract_y
_atom_site_fract_z
_atom_site_U_iso_or_equiv
_atom_site_occupancy
_atom_site_adp_type
_atom_site_refinement_flags_posn
_atom_site_refinement_flags_adp
_atom_site_refinement_flags_occupancy
_atom_site_disorder_assembly
_atom_site_disorder_group
_atom_site_attached_hydrogens
Cl1 Cl 0.18356(13) 0.78462(12) 0.73023(6) 0.0629 1.0000 Uani . . . . . .
Si1 Si 0.74903(10) 0.21420(13) 0.61199(6) 0.0524 1.0000 Uani . . . . . .
F1 F 0.3447(2) 0.53349(17) 0.67756(11) 0.0428 1.0000 Uani . . . . . .
O1 O 0.5371(2) 0.16721(18) 0.98248(14) 0.0379 1.0000 Uani . . . . . .
O2 O 0.7241(2) 0.2712(2) 0.71985(12) 0.0345 1.0000 Uani . . . . . .
N1 N 0.6184(3) 0.3449(2) 0.91738(14) 0.0258 1.0000 Uani . . . . . .
C1 C 0.5475(3) 0.2346(2) 0.91443(18) 0.0289 1.0000 Uani . . . . . .
C2 C 0.4813(3) 0.2117(3) 0.81479(18) 0.0347 1.0000 Uani . . . . . .
C3 C 0.5629(3) 0.3104(2) 0.75533(17) 0.0312 1.0000 Uani . . . . . .
C4 C 0.5901(3) 0.4135(2) 0.82834(16) 0.0281 1.0000 Uani . . . . . .
C5 C 0.4212(3) 0.4864(2) 0.83818(17) 0.0290 1.0000 Uani . . . . . .
C6 C 0.3898(4) 0.5858(3) 0.76619(18) 0.0357 1.0000 Uani . . . . . .
C7 C 0.5497(4) 0.6604(3) 0.7506(2) 0.0408 1.0000 Uani . . . . . .
C8 C 0.7074(4) 0.5813(3) 0.7284(2) 0.0411 1.0000 Uani . . . . . .
C9 C 0.7441(3) 0.4947(3) 0.80880(18) 0.0318 1.0000 Uani . . . . . .
C10 C 0.6695(3) 0.4003(2) 1.00750(16) 0.0274 1.0000 Uani . . . . . .
C11 C 0.8631(3) 0.4036(2) 1.02742(16) 0.0269 1.0000 Uani . . . . . .
C12 C 0.9718(3) 0.3105(2) 1.0029(2) 0.0353 1.0000 Uani . . . . . .
C13 C 1.1451(4) 0.3120(3) 1.0307(2) 0.0456 1.0000 Uani . . . . . .
C14 C 1.2119(3) 0.4065(3) 1.0817(2) 0.0433 1.0000 Uani . . . . . .
C15 C 1.1050(4) 0.5006(3) 1.1063(2) 0.0416 1.0000 Uani . . . . . .
C16 C 0.9315(3) 0.4983(3) 1.07883(19) 0.0336 1.0000 Uani . . . . . .
C17 C 0.2325(4) 0.6543(3) 0.7992(2) 0.0421 1.0000 Uani . . . . . .
C18 C 0.6422(9) 0.3144(9) 0.5225(3) 0.1641 1.0000 Uani . . . . . .
C19 C 0.6520(7) 0.0641(7) 0.6050(5) 0.1440 1.0000 Uani . . . . . .
C20 C 0.9894(3) 0.2076(3) 0.5947(2) 0.0413 1.0000 Uani . . . . . .
C21 C 1.0681(11) 0.3277(6) 0.6110(9) 0.1829 1.0000 Uani . . . . . .
C22 C 1.0708(6) 0.1237(8) 0.6640(4) 0.1341 1.0000 Uani . . . . . .
C23 C 1.0333(5) 0.1665(7) 0.4965(3) 0.1018 1.0000 Uani . . . . . .
H21 H 0.3558 0.2181 0.8113 0.0411 1.0000 Uiso R . . . . .
H22 H 0.5147 0.1336 0.7933 0.0406 1.0000 Uiso R . . . . .
H31 H 0.4847 0.3394 0.7037 0.0363 1.0000 Uiso R . . . . .
H51 H 0.4214 0.5216 0.9011 0.0344 1.0000 Uiso R . . . . .
H52 H 0.3252 0.4321 0.8342 0.0354 1.0000 Uiso R . . . . .
H71 H 0.5751 0.7068 0.8075 0.0490 1.0000 Uiso R . . . . .
H72 H 0.5250 0.7164 0.6986 0.0492 1.0000 Uiso R . . . . .
H81 H 0.8077 0.6326 0.7193 0.0487 1.0000 Uiso R . . . . .
H82 H 0.6822 0.5383 0.6701 0.0491 1.0000 Uiso R . . . . .
H91 H 0.7703 0.5383 0.8670 0.0382 1.0000 Uiso R . . . . .
H92 H 0.8433 0.4461 0.7939 0.0378 1.0000 Uiso R . . . . .
H101 H 0.6139 0.3551 1.0546 0.0323 1.0000 Uiso R . . . . .
H102 H 0.6244 0.4806 1.0094 0.0317 1.0000 Uiso R . . . . .
H121 H 0.9289 0.2458 0.9680 0.0421 1.0000 Uiso R . . . . .
H131 H 1.2177 0.2485 1.0136 0.0552 1.0000 Uiso R . . . . .
H141 H 1.3283 0.4056 1.0993 0.0514 1.0000 Uiso R . . . . .
H151 H 1.1493 0.5648 1.1403 0.0498 1.0000 Uiso R . . . . .
H161 H 0.8598 0.5608 1.0966 0.0409 1.0000 Uiso R . . . . .
H171 H 0.2564 0.6801 0.8633 0.0498 1.0000 Uiso R . . . . .
H172 H 0.1309 0.6032 0.7964 0.0507 1.0000 Uiso R . . . . .
H181 H 0.6650 0.2874 0.4598 0.2467 1.0000 Uiso R . . . . .
H182 H 0.6821 0.3940 0.5290 0.2470 1.0000 Uiso R . . . . .
H183 H 0.5195 0.3140 0.5312 0.2468 1.0000 Uiso R . . . . .
H191 H 0.6686 0.0320 0.5425 0.2158 1.0000 Uiso R . . . . .
H192 H 0.7043 0.0131 0.6521 0.2156 1.0000 Uiso R . . . . .
H193 H 0.5297 0.0705 0.6152 0.2158 1.0000 Uiso R . . . . .
H211 H 1.1978 0.3223 0.5915 0.2827 1.0000 Uiso R . . . . .
H212 H 1.0568 0.3486 0.6823 0.2829 1.0000 Uiso R . . . . .
H213 H 0.9977 0.3857 0.5683 0.2828 1.0000 Uiso R . . . . .
H221 H 1.1934 0.1206 0.6550 0.1998 1.0000 Uiso R . . . . .
H222 H 1.0456 0.1508 0.7267 0.2000 1.0000 Uiso R . . . . .
H223 H 1.0204 0.0465 0.6543 0.2001 1.0000 Uiso R . . . . .
H231 H 1.1558 0.1678 0.4896 0.1513 1.0000 Uiso R . . . . .
H232 H 0.9903 0.0879 0.4869 0.1517 1.0000 Uiso R . . . . .
H233 H 0.9799 0.2177 0.4499 0.1519 1.0000 Uiso R . . . . .

loop_
_atom_site_aniso_label
_atom_site_aniso_U_11
_atom_site_aniso_U_22
_atom_site_aniso_U_33
_atom_site_aniso_U_23
_atom_site_aniso_U_13
_atom_site_aniso_U_12
Cl1 0.0877(6) 0.0564(5) 0.0443(4) 0.0041(3) -0.0098(4) 0.0355(4)
Si1 0.0317(3) 0.0889(7) 0.0363(4) -0.0285(4) -0.0092(3) 0.0135(4)
F1 0.0519(9) 0.0466(9) 0.0295(8) -0.0086(7) -0.0135(6) 0.0088(7)
O1 0.0358(9) 0.0313(9) 0.0466(11) 0.0094(8) -0.0008(8) -0.0005(7)
O2 0.0300(8) 0.0430(10) 0.0302(8) -0.0080(8) -0.0049(6) 0.0059(7)
N1 0.0265(9) 0.0260(9) 0.0247(9) -0.0003(7) -0.0035(7) 0.0009(7)
C1 0.0244(10) 0.0271(11) 0.0352(12) -0.0007(9) -0.0005(9) 0.0012(8)
C2 0.0317(11) 0.0326(12) 0.0394(13) -0.0061(11) -0.0045(9) -0.0030(10)
C3 0.0292(11) 0.0361(13) 0.0282(11) -0.0031(9) -0.0053(9) 0.0033(10)
C4 0.0290(11) 0.0308(12) 0.0243(10) 0.0008(9) -0.0029(8) -0.0009(9)
C5 0.0310(11) 0.0302(11) 0.0257(11) -0.0009(9) -0.0044(9) 0.0016(9)
C6 0.0448(14) 0.0361(13) 0.0258(11) -0.0023(10) -0.0093(10) 0.0069(11)
C7 0.0504(16) 0.0386(14) 0.0331(13) 0.0087(11) -0.0076(11) -0.0022(12)
C8 0.0427(14) 0.0442(15) 0.0362(14) 0.0099(12) 0.0003(11) -0.0045(12)
C9 0.0296(11) 0.0367(13) 0.0290(11) 0.0022(10) -0.0023(9) -0.0026(10)
C10 0.0281(11) 0.0308(11) 0.0232(10) -0.0013(9) -0.0023(8) 0.0038(9)
C11 0.0262(11) 0.0308(11) 0.0236(10) 0.0037(9) -0.0013(8) 0.0018(9)
C12 0.0305(12) 0.0332(14) 0.0423(13) -0.0031(10) 0.0020(10) 0.0050(10)
C13 0.0323(13) 0.0512(18) 0.0534(17) 0.0030(13) 0.0047(12) 0.0123(12)
C14 0.0245(12) 0.0554(17) 0.0500(16) 0.0129(14) -0.0012(11) -0.0030(12)
C15 0.0330(13) 0.0449(15) 0.0466(15) 0.0036(12) -0.0052(11) -0.0084(11)
C16 0.0306(12) 0.0319(12) 0.0379(13) -0.0015(10) -0.0044(9) -0.0002(10)
C17 0.0497(16) 0.0403(14) 0.0359(13) -0.0037(11) -0.0103(11) 0.0139(12)
C18 0.142(5) 0.321(12) 0.0292(17) -0.018(4) -0.016(2) 0.167(7)
C19 0.085(3) 0.172(6) 0.177(6) -0.143(6) 0.069(4) -0.079(4)
C20 0.0342(12) 0.0530(16) 0.0366(13) -0.0078(13) -0.0014(10) 0.0050(12)
C21 0.132(6) 0.087(4) 0.334(14) -0.077(6) 0.147(8) -0.048(4)
C22 0.053(2) 0.263(10) 0.087(3) 0.086(5) 0.014(2) 0.061(4)
C23 0.049(2) 0.201(7) 0.056(2) -0.046(3) -0.0004(17) 0.030(3)

loop_
_atom_type_symbol
_atom_type_scat_dispersion_real
_atom_type_scat_dispersion_imag
_atom_type_scat_Cromer_Mann_a1
_atom_type_scat_Cromer_Mann_b1
_atom_type_scat_Cromer_Mann_a2
_atom_type_scat_Cromer_Mann_b2
_atom_type_scat_Cromer_Mann_a3
_atom_type_scat_Cromer_Mann_b3
_atom_type_scat_Cromer_Mann_a4
_atom_type_scat_Cromer_Mann_b4
_atom_type_scat_Cromer_Mann_c
_atom_type_scat_source
C 0.0181 0.0091 2.3100 20.8439 1.0200 10.2075 1.5886 0.5687 0.8650 51.6512 0.2156 'International Tables Vol C 4.2.6.8 and 6.1.1.4'
H 0.0000 0.0000 0.4930 10.5109 0.3229 26.1257 0.1402 3.1424 0.0408 57.7998 0.0030 'International Tables Vol C 4.2.6.8 and 6.1.1.4'
Cl 0.3639 0.7018 11.4604 0.0104 7.1964 1.1662 6.2556 18.5194 1.6455 47.7784 -9.5574 'International Tables Vol C 4.2.6.8 and 6.1.1.4'
F 0.0727 0.0534 3.5392 10.2825 2.6412 4.2944 1.5170 0.2615 1.0243 26.1476 0.2776 'International Tables Vol C 4.2.6.8 and 6.1.1.4'
N 0.0311 0.0180 12.2126 0.0057 3.1322 9.8933 2.0125 28.9975 1.1663 0.5826 -11.5290 'International Tables Vol C 4.2.6.8 and 6.1.1.4'
O 0.0492 0.0322 3.0485 13.2771 2.2868 5.7011 1.5463 0.3239 0.8670 32.9089 0.2508 'International Tables Vol C 4.2.6.8 and 6.1.1.4'
Si 0.2541 0.3302 6.2915 2.4386 3.0353 32.3337 1.9891 0.6785 1.5410 81.6937 1.1407 'International Tables Vol C 4.2.6.8 and 6.1.1.4'

loop_
_geom_angle_atom_site_label_1
_geom_angle_site_symmetry_1
_geom_angle_atom_site_label_2
_geom_angle_site_symmetry_2
_geom_angle_atom_site_label_3
_geom_angle_site_symmetry_3
_geom_angle
_geom_angle_publ_flag
O2 . Si1 . C18 . 109.2(2) yes
O2 . Si1 . C19 . 110.3(2) yes
C18 . Si1 . C19 . 109.8(4) yes
O2 . Si1 . C20 . 105.33(11) yes
C18 . Si1 . C20 . 111.2(3) yes
C19 . Si1 . C20 . 111.0(2) yes
Si1 . O2 . C3 . 123.89(15) yes
C1 . N1 . C4 . 113.23(19) yes
C1 . N1 . C10 . 121.2(2) yes
C4 . N1 . C10 . 123.19(19) yes
N1 . C1 . O1 . 124.9(2) yes
N1 . C1 . C2 . 108.4(2) yes
O1 . C1 . C2 . 126.7(2) yes
C1 . C2 . C3 . 104.5(2) yes
C1 . C2 . H21 . 110.8 no
C3 . C2 . H21 . 109.7 no
C1 . C2 . H22 . 111.1 no
C3 . C2 . H22 . 111.8 no
H21 . C2 . H22 . 108.9 no
C2 . C3 . O2 . 109.8(2) yes
C2 . C3 . C4 . 103.13(19) yes
O2 . C3 . C4 . 110.74(19) yes
C2 . C3 . H31 . 112.8 no
O2 . C3 . H31 . 111.6 no
C4 . C3 . H31 . 108.4 no
C3 . C4 . N1 . 100.94(19) yes
C3 . C4 . C5 . 110.32(19) yes
N1 . C4 . C5 . 108.05(19) yes
C3 . C4 . C9 . 114.8(2) yes
N1 . C4 . C9 . 111.01(19) yes
C5 . C4 . C9 . 111.1(2) yes
C4 . C5 . C6 . 116.9(2) yes
C4 . C5 . H51 . 108.0 no
C6 . C5 . H51 . 108.0 no
C4 . C5 . H52 . 108.0 no
C6 . C5 . H52 . 108.2 no
H51 . C5 . H52 . 107.5 no
C5 . C6 . F1 . 108.5(2) yes
C5 . C6 . C7 . 112.4(2) yes
F1 . C6 . C7 . 106.8(2) yes
C5 . C6 . C17 . 106.6(2) yes
F1 . C6 . C17 . 107.1(2) yes
C7 . C6 . C17 . 115.1(3) yes
C6 . C7 . C8 . 111.1(2) yes
C6 . C7 . H71 . 109.2 no
C8 . C7 . H71 . 109.1 no
C6 . C7 . H72 . 108.4 no
C8 . C7 . H72 . 111.1 no
H71 . C7 . H72 . 107.9 no
C7 . C8 . C9 . 110.8(2) yes
C7 . C8 . H81 . 108.5 no
C9 . C8 . H81 . 109.7 no
C7 . C8 . H82 . 108.1 no
C9 . C8 . H82 . 110.3 no
H81 . C8 . H82 . 109.3 no
C4 . C9 . C8 . 112.4(2) yes
C4 . C9 . H91 . 107.4 no
C8 . C9 . H91 . 110.0 no
C4 . C9 . H92 . 108.9 no
C8 . C9 . H92 . 109.7 no
H91 . C9 . H92 . 108.3 no
N1 . C10 . C11 . 114.93(19) yes
N1 . C10 . H101 . 105.3 no
C11 . C10 . H101 . 109.9 no
N1 . C10 . H102 . 109.2 no
C11 . C10 . H102 . 109.1 no
H101 . C10 . H102 . 108.3 no
C10 . C11 . C12 . 122.2(2) yes
C10 . C11 . C16 . 118.7(2) yes
C12 . C11 . C16 . 118.8(2) yes
C11 . C12 . C13 . 120.3(3) yes
C11 . C12 . H121 . 120.4 no
C13 . C12 . H121 . 119.3 no
C12 . C13 . C14 . 120.5(3) yes
C12 . C13 . H131 . 119.6 no
C14 . C13 . H131 . 119.9 no
C13 . C14 . C15 . 119.9(3) yes
C13 . C14 . H141 . 119.0 no
C15 . C14 . H141 . 121.1 no
C14 . C15 . C16 . 119.4(3) yes
C14 . C15 . H151 . 120.4 no
C16 . C15 . H151 . 120.3 no
C15 . C16 . C11 . 121.1(3) yes
C15 . C16 . H161 . 119.0 no
C11 . C16 . H161 . 119.8 no
C6 . C17 . Cl1 . 114.1(2) yes
C6 . C17 . H171 . 107.4 no
Cl1 . C17 . H171 . 107.3 no
C6 . C17 . H172 . 109.7 no
Cl1 . C17 . H172 . 107.3 no
H171 . C17 . H172 . 111.0 no
Si1 . C18 . H181 . 110.4 no
Si1 . C18 . H182 . 111.2 no
H181 . C18 . H182 . 108.9 no
Si1 . C18 . H183 . 109.7 no
H181 . C18 . H183 . 108.4 no
H182 . C18 . H183 . 108.1 no
Si1 . C19 . H191 . 109.3 no
Si1 . C19 . H192 . 110.0 no
H191 . C19 . H192 . 110.4 no
Si1 . C19 . H193 . 108.8 no
H191 . C19 . H193 . 108.1 no
H192 . C19 . H193 . 110.1 no
Si1 . C20 . C21 . 110.1(3) yes
Si1 . C20 . C22 . 110.3(3) yes
C21 . C20 . C22 . 107.7(7) yes
Si1 . C20 . C23 . 111.8(2) yes
C21 . C20 . C23 . 108.7(5) yes
C22 . C20 . C23 . 108.1(4) yes
C20 . C21 . H211 . 107.2 no
C20 . C21 . H212 . 108.2 no
H211 . C21 . H212 . 111.4 no
C20 . C21 . H213 . 105.7 no
H211 . C21 . H213 . 112.2 no
H212 . C21 . H213 . 111.7 no
C20 . C22 . H221 . 110.0 no
C20 . C22 . H222 . 108.4 no
H221 . C22 . H222 . 110.5 no
C20 . C22 . H223 . 108.2 no
H221 . C22 . H223 . 110.4 no
H222 . C22 . H223 . 109.3 no
C20 . C23 . H231 . 109.2 no
C20 . C23 . H232 . 109.4 no
H231 . C23 . H232 . 110.1 no
C20 . C23 . H233 . 110.2 no
H231 . C23 . H233 . 109.7 no
H232 . C23 . H233 . 108.3 no

loop_
_geom_bond_atom_site_label_1
_geom_bond_site_symmetry_1
_geom_bond_atom_site_label_2
_geom_bond_site_symmetry_2
_geom_bond_distance
_geom_bond_publ_flag
Cl1 . C17 . 1.791(3) yes
Si1 . O2 . 1.6616(18) yes
Si1 . C18 . 1.868(6) yes
Si1 . C19 . 1.843(6) yes
Si1 . C20 . 1.873(3) yes
F1 . C6 . 1.417(3) yes
O1 . C1 . 1.224(3) yes
O2 . C3 . 1.416(3) yes
N1 . C1 . 1.351(3) yes
N1 . C4 . 1.483(3) yes
N1 . C10 . 1.461(3) yes
C1 . C2 . 1.507(3) yes
C2 . C3 . 1.529(4) yes
C2 . H21 . 0.970 no
C2 . H22 . 0.962 no
C3 . C4 . 1.558(3) yes
C3 . H31 . 0.991 no
C4 . C5 . 1.544(3) yes
C4 . C9 . 1.524(3) yes
C5 . C6 . 1.522(3) yes
C5 . H51 . 0.970 no
C5 . H52 . 0.959 no
C6 . C7 . 1.507(4) yes
C6 . C17 . 1.514(4) yes
C7 . C8 . 1.540(4) yes
C7 . H71 . 0.972 no
C7 . H72 . 0.981 no
C8 . C9 . 1.514(4) yes
C8 . H81 . 0.974 no
C8 . H82 . 0.968 no
C9 . H91 . 0.973 no
C9 . H92 . 0.964 no
C10 . C11 . 1.513(3) yes
C10 . H101 . 0.943 no
C10 . H102 . 0.965 no
C11 . C12 . 1.385(3) yes
C11 . C16 . 1.383(4) yes
C12 . C13 . 1.385(4) yes
C12 . H121 . 0.933 no
C13 . C14 . 1.373(5) yes
C13 . H131 . 0.939 no
C14 . C15 . 1.386(4) yes
C14 . H141 . 0.926 no
C15 . C16 . 1.385(4) yes
C15 . H151 . 0.926 no
C16 . H161 . 0.929 no
C17 . H171 . 0.962 no
C17 . H172 . 0.970 no
C18 . H181 . 0.953 no
C18 . H182 . 0.948 no
C18 . H183 . 0.955 no
C19 . H191 . 0.961 no
C19 . H192 . 0.959 no
C19 . H193 . 0.958 no
C20 . C21 . 1.492(7) yes
C20 . C22 . 1.486(6) yes
C20 . C23 . 1.501(5) yes
C21 . H211 . 1.042 no
C21 . H212 . 1.035 no
C21 . H213 . 1.032 no
C22 . H221 . 0.956 no
C22 . H222 . 0.957 no
C22 . H223 . 0.957 no
C23 . H231 . 0.950 no
C23 . H232 . 0.950 no
C23 . H233 . 0.959 no

loop_
_geom_contact_atom_site_label_1
_geom_contact_atom_site_label_2
_geom_contact_distance
_geom_contact_site_symmetry_1
_geom_contact_site_symmetry_2
_geom_contact_publ_flag
Cl1 F1 3.169(2) . . no
F1 C3 3.195(3) . . no
F1 C21 3.266(8) . 1_455 no
O1 C10 3.392(3) . 2_647 no
O1 C5 3.249(3) . 2_647 no
O2 N1 3.026(3) . . no
C1 C12 3.580(3) . . no
C9 C11 3.356(3) . . no

loop_
_geom_torsion_atom_site_label_1
_geom_torsion_atom_site_label_2
_geom_torsion_atom_site_label_3
_geom_torsion_atom_site_label_4
_geom_torsion
_geom_torsion_site_symmetry_1
_geom_torsion_site_symmetry_2
_geom_torsion_site_symmetry_3
_geom_torsion_site_symmetry_4
_geom_torsion_publ_flag
C18 Si1 O2 C3 49.4(3) . . . . no
C19 Si1 O2 C3 -71.4(3) . . . . no
C20 Si1 O2 C3 168.8(2) . . . . no
O2 Si1 C20 C21 -54.6(5) . . . . no
O2 Si1 C20 C22 64.2(4) . . . . no
O2 Si1 C20 C23 -175.5(4) . . . . no
C18 Si1 C20 C21 63.6(6) . . . . no
C18 Si1 C20 C22 -177.7(4) . . . . no
C18 Si1 C20 C23 -57.4(5) . . . . no
C19 Si1 C20 C21 -173.9(6) . . . . no
C19 Si1 C20 C22 -55.2(4) . . . . no
C19 Si1 C20 C23 65.2(4) . . . . no
Si1 O2 C3 C2 96.5(2) . . . . no
Si1 O2 C3 C4 -150.28(18) . . . . no
C4 N1 C1 O1 -171.4(2) . . . . no
C4 N1 C1 C2 7.3(3) . . . . no
C10 N1 C1 O1 -8.4(4) . . . . no
C10 N1 C1 C2 170.3(2) . . . . no
C1 N1 C4 C3 -24.2(3) . . . . no
C1 N1 C4 C5 91.6(2) . . . . no
C1 N1 C4 C9 -146.4(2) . . . . no
C10 N1 C4 C3 173.1(2) . . . . no
C10 N1 C4 C5 -71.1(3) . . . . no
C10 N1 C4 C9 50.9(3) . . . . no
C1 N1 C10 C11 105.4(3) . . . . no
C4 N1 C10 C11 -93.3(3) . . . . no
O1 C1 C2 C3 -167.8(2) . . . . no
N1 C1 C2 C3 13.5(3) . . . . no
C1 C2 C3 O2 90.7(2) . . . . no
C1 C2 C3 C4 -27.4(2) . . . . no
O2 C3 C4 N1 -87.1(2) . . . . no
O2 C3 C4 C5 158.82(19) . . . . no
O2 C3 C4 C9 32.4(3) . . . . no
C2 C3 C4 N1 30.4(2) . . . . no
C2 C3 C4 C5 -83.7(2) . . . . no
C2 C3 C4 C9 149.8(2) . . . . no
N1 C4 C5 C6 165.5(2) . . . . no
C3 C4 C5 C6 -85.1(3) . . . . no
C9 C4 C5 C6 43.5(3) . . . . no
N1 C4 C9 C8 -170.1(2) . . . . no
C3 C4 C9 C8 76.2(3) . . . . no
C5 C4 C9 C8 -49.8(3) . . . . no
C4 C5 C6 F1 73.0(3) . . . . no
C4 C5 C6 C7 -45.0(3) . . . . no
C4 C5 C6 C17 -171.9(2) . . . . no
F1 C6 C7 C8 -67.7(3) . . . . no
C5 C6 C7 C8 51.2(3) . . . . no
C17 C6 C7 C8 173.5(2) . . . . no
F1 C6 C17 Cl1 -69.4(3) . . . . no
C5 C6 C17 Cl1 174.61(19) . . . . no
C7 C6 C17 Cl1 49.3(3) . . . . no
C6 C7 C8 C9 -59.0(3) . . . . no
C7 C8 C9 C4 58.8(3) . . . . no
N1 C10 C11 C12 -37.8(3) . . . . no
N1 C10 C11 C16 147.7(2) . . . . no
C10 C11 C12 C13 -173.6(2) . . . . no
C16 C11 C12 C13 0.9(4) . . . . no
C10 C11 C16 C15 174.2(2) . . . . no
C12 C11 C16 C15 -0.5(4) . . . . no
C11 C12 C13 C14 -0.9(4) . . . . no
C12 C13 C14 C15 0.6(4) . . . . no
C13 C14 C15 C16 -0.2(4) . . . . no
C14 C15 C16 C11 0.1(4) . . . . no
